data_7022504
loop_
_publ_author_name
'Wang, Kun'
'Wang, Yan-Qin'
'Zhang, Xiu-Mei'
'Gao, En-Qing'

_publ_section_title
;
 Ferromagnetic interactions through double hydrogen bonding bridges in
 manganese(II) coordination polymers.
;
_journal_issue 13
_journal_name_full 'Dalton transactions (Cambridge, England : 2003)'
_journal_page_first 4533
_journal_page_last 4538
_journal_paper_doi 10.1039/c2dt32826g
_journal_volume 42
_journal_year 2013
_chemical_formula_sum 'C16 H20 Mn N8 O6'
_chemical_formula_weight 475.34
_chemical_name_systematic
;
?
;
_space_group_IT_number 2
_symmetry_cell_setting triclinic
_symmetry_space_group_name_Hall '-P 1'
_symmetry_space_group_name_H-M 'P -1'
_atom_sites_solution_hydrogens geom
_atom_sites_solution_primary direct
_atom_sites_solution_secondary difmap
_audit_creation_method SHELXL-97
_cell_angle_alpha 66.600(2)
_cell_angle_beta 76.852(2)
_cell_angle_gamma 83.026(2)
_cell_formula_units_Z 1
_cell_length_a 5.4755(4)
_cell_length_b 9.7344(7)
_cell_length_c 10.4118(7)
_cell_measurement_reflns_used 5207
_cell_measurement_temperature 296(2)
_cell_measurement_theta_max 0.00
_cell_measurement_theta_min 0.00
_cell_volume 495.66(6)
_computing_cell_refinement 'Bruker SMART'
_computing_data_collection 'Bruker SMART'
_computing_data_reduction 'Bruker SMART'
_computing_molecular_graphics 'Bruker SHELXTL'
_computing_publication_material 'Bruker SHELXTL'
_computing_structure_refinement 'SHELXL-97 (Sheldrick, 1997)'
_computing_structure_solution 'SHELXS-97 (Sheldrick, 1990)'
_diffrn_ambient_temperature 296(2)
_diffrn_measured_fraction_theta_full 0.987
_diffrn_measured_fraction_theta_max 0.987
_diffrn_measurement_device_type 'CCD area detector'
_diffrn_measurement_method 'phi and omega scans'
_diffrn_radiation_monochromator graphite
_diffrn_radiation_source 'fine-focus sealed tube'
_diffrn_radiation_type MoK\a
_diffrn_radiation_wavelength 0.71073
_diffrn_reflns_av_R_equivalents 0.0147
_diffrn_reflns_av_sigmaI/netI 0.0140
_diffrn_reflns_limit_h_max 6
_diffrn_reflns_limit_h_min -6
_diffrn_reflns_limit_k_max 12
_diffrn_reflns_limit_k_min -12
_diffrn_reflns_limit_l_max 12
_diffrn_reflns_limit_l_min -12
_diffrn_reflns_number 6215
_diffrn_reflns_theta_full 26.00
_diffrn_reflns_theta_max 26.00
_diffrn_reflns_theta_min 2.17
_exptl_absorpt_coefficient_mu 0.720
_exptl_absorpt_correction_T_max 0.9513
_exptl_absorpt_correction_T_min 0.8997
_exptl_absorpt_correction_type multi-scan
_exptl_crystal_colour yellow
_exptl_crystal_density_diffrn 1.592
_exptl_crystal_density_method 'not measured'
_exptl_crystal_description prismatic
_exptl_crystal_F_000 245
_exptl_crystal_size_max 0.15
_exptl_crystal_size_mid 0.08
_exptl_crystal_size_min 0.07
_refine_diff_density_max 0.212
_refine_diff_density_min -0.231
_refine_diff_density_rms 0.053
_refine_ls_extinction_method none
_refine_ls_goodness_of_fit_ref 1.133
_refine_ls_hydrogen_treatment constr
_refine_ls_matrix_type full
_refine_ls_number_parameters 142
_refine_ls_number_reflns 1919
_refine_ls_number_restraints 0
_refine_ls_restrained_S_all 1.133
_refine_ls_R_factor_all 0.0268
_refine_ls_R_factor_gt 0.0254
_refine_ls_shift/su_max 0.001
_refine_ls_shift/su_mean 0.000
_refine_ls_structure_factor_coef Fsqd
_refine_ls_weighting_details 'calc w=1/[\s^2^(Fo^2^)+(0.0482P)^2^+0.1580P] where P=(Fo^2^+2Fc^2^)/3'
_refine_ls_weighting_scheme calc
_refine_ls_wR_factor_gt 0.0787
_refine_ls_wR_factor_ref 0.0824
_reflns_number_gt 1842
_reflns_number_total 1919
_reflns_threshold_expression >2sigma(I)
_cod_data_source_file c2dt32826g.txt
_cod_data_source_block 2
_cod_depositor_comments
;
The following automatic conversions were performed:

'_symmetry_cell_setting' value 'Triclinic' changed to 'triclinic'
according to /home/saulius/struct/CIF-dictionaries/cif_core.dic
dictionary named 'cif_core.dic' version 2.4.2 from 2011-04-26.

Automatic conversion script
Id: cif_fix_values 1891 2012-01-12 08:04:46Z andrius 
;
_cod_original_sg_symbol_H-M P-1
_cod_database_code 7022504

loop_
_symmetry_equiv_pos_as_xyz
'x, y, z'
'-x, -y, -z'

loop_
_atom_site_label
_atom_site_type_symbol
_atom_site_fract_x
_atom_site_fract_y
_atom_site_fract_z
_atom_site_U_iso_or_equiv
_atom_site_adp_type
_atom_site_occupancy
_atom_site_symmetry_multiplicity
_atom_site_calc_flag
_atom_site_refinement_flags
Mn1 Mn 0.5000 0.0000 0.5000 0.02709(13) Uani 1 2 d S
O1 O 0.7089(2) 0.09175(16) 0.28603(12) 0.0412(3) Uani 1 1 d .
O2 O 0.4654(2) 0.06270(17) 0.15319(14) 0.0475(4) Uani 1 1 d .
O3 O 0.2407(2) -0.09509(14) 0.42463(13) 0.0373(3) Uani 1 1 d .
H1 H 0.2664 -0.0405 0.3322 0.056 Uiso 1 1 d R
H2 H 0.0792 -0.1199 0.4606 0.056 Uiso 1 1 d R
N1 N 0.7500(3) -0.20759(18) 0.54345(17) 0.0405(4) Uani 1 1 d .
N2 N 0.7392(3) -0.30920(18) 0.65557(18) 0.0431(4) Uani 1 1 d .
N3 N 0.7296(5) -0.4097(2) 0.7641(2) 0.0753(7) Uani 1 1 d .
N4 N 1.2247(2) 0.30549(14) -0.19153(14) 0.0285(3) Uani 1 1 d .
C1 C 0.6521(3) 0.10871(18) 0.17040(17) 0.0305(3) Uani 1 1 d .
C2 C 0.8439(3) 0.18910(17) 0.03782(16) 0.0274(3) Uani 1 1 d .
C3 C 1.0149(3) 0.28143(19) 0.04033(17) 0.0328(4) Uani 1 1 d .
H3A H 1.0021 0.3039 0.1205 0.039 Uiso 1 1 calc R
C4 C 1.2035(3) 0.33950(19) -0.07625(18) 0.0330(4) Uani 1 1 d .
H4A H 1.3171 0.4027 -0.0754 0.040 Uiso 1 1 calc R
C5 C 1.0550(3) 0.22123(18) -0.19893(16) 0.0315(3) Uani 1 1 d .
H5A H 1.0688 0.2027 -0.2813 0.038 Uiso 1 1 calc R
C6 C 0.8615(3) 0.16245(18) -0.08549(17) 0.0309(3) Uani 1 1 d .
H6A H 0.7433 0.1052 -0.0912 0.037 Uiso 1 1 calc R
C7 C 1.4442(3) 0.35429(19) -0.31076(17) 0.0346(4) Uani 1 1 d .
H7A H 1.5095 0.2705 -0.3380 0.041 Uiso 1 1 calc R
H7B H 1.5749 0.3826 -0.2777 0.041 Uiso 1 1 calc R
C8 C 1.3836(3) 0.48402(19) -0.44001(17) 0.0327(4) Uani 1 1 d .
H8A H 1.3342 0.5719 -0.4168 0.039 Uiso 1 1 calc R
H8B H 1.2454 0.4599 -0.4705 0.039 Uiso 1 1 calc R

loop_
_atom_site_aniso_label
_atom_site_aniso_U_11
_atom_site_aniso_U_22
_atom_site_aniso_U_33
_atom_site_aniso_U_23
_atom_site_aniso_U_13
_atom_site_aniso_U_12
Mn1 0.02433(19) 0.0368(2) 0.01762(19) -0.00902(14) 0.00126(12) -0.00702(13)
O1 0.0360(6) 0.0631(8) 0.0186(6) -0.0103(5) 0.0032(5) -0.0153(6)
O2 0.0385(7) 0.0713(9) 0.0294(7) -0.0148(6) 0.0022(5) -0.0233(6)
O3 0.0311(6) 0.0472(7) 0.0323(6) -0.0138(5) -0.0011(5) -0.0119(5)
N1 0.0350(8) 0.0427(8) 0.0393(9) -0.0126(7) -0.0038(6) -0.0033(6)
N2 0.0478(9) 0.0409(9) 0.0469(10) -0.0173(8) -0.0170(7) -0.0084(7)
N3 0.119(2) 0.0478(11) 0.0590(13) 0.0001(10) -0.0459(13) -0.0210(11)
N4 0.0298(7) 0.0292(6) 0.0193(6) -0.0040(5) 0.0011(5) -0.0048(5)
C1 0.0293(8) 0.0360(8) 0.0210(8) -0.0083(6) 0.0014(6) -0.0040(6)
C2 0.0285(7) 0.0288(7) 0.0192(7) -0.0045(6) -0.0021(6) -0.0017(6)
C3 0.0381(9) 0.0392(9) 0.0215(8) -0.0124(7) -0.0025(6) -0.0064(7)
C4 0.0366(9) 0.0351(8) 0.0266(8) -0.0098(7) -0.0034(7) -0.0104(7)
C5 0.0393(9) 0.0346(8) 0.0189(7) -0.0091(6) -0.0016(6) -0.0065(7)
C6 0.0343(8) 0.0338(8) 0.0226(8) -0.0076(6) -0.0033(6) -0.0088(6)
C7 0.0293(8) 0.0391(9) 0.0243(8) -0.0052(7) 0.0051(6) -0.0048(6)
C8 0.0309(8) 0.0373(8) 0.0231(8) -0.0075(7) 0.0033(7) -0.0065(6)

loop_
_atom_type_symbol
_atom_type_description
_atom_type_scat_dispersion_real
_atom_type_scat_dispersion_imag
_atom_type_scat_source
C C 0.0033 0.0016 'International Tables Vol C Tables 4.2.6.8 and 6.1.1.4'
H H 0.0000 0.0000 'International Tables Vol C Tables 4.2.6.8 and 6.1.1.4'
Mn Mn 0.3368 0.7283 'International Tables Vol C Tables 4.2.6.8 and 6.1.1.4'
N N 0.0061 0.0033 'International Tables Vol C Tables 4.2.6.8 and 6.1.1.4'
O O 0.0106 0.0060 'International Tables Vol C Tables 4.2.6.8 and 6.1.1.4'

loop_
_geom_angle_atom_site_label_1
_geom_angle_atom_site_label_2
_geom_angle_atom_site_label_3
_geom_angle
_geom_angle_site_symmetry_1
_geom_angle_site_symmetry_3
O1 Mn1 O1 180.0 . 2_656
O1 Mn1 O3 90.86(5) . 2_656
O1 Mn1 O3 89.14(5) 2_656 2_656
O1 Mn1 O3 89.14(5) . .
O1 Mn1 O3 90.86(5) 2_656 .
O3 Mn1 O3 180.00(5) 2_656 .
O1 Mn1 N1 89.92(6) . 2_656
O1 Mn1 N1 90.08(6) 2_656 2_656
O3 Mn1 N1 91.85(5) 2_656 2_656
O3 Mn1 N1 88.15(5) . 2_656
O1 Mn1 N1 90.08(6) . .
O1 Mn1 N1 89.92(6) 2_656 .
O3 Mn1 N1 88.15(5) 2_656 .
O3 Mn1 N1 91.85(5) . .
N1 Mn1 N1 180.000(1) 2_656 .
C1 O1 Mn1 130.27(11) . .
Mn1 O3 H1 102.7 . .
Mn1 O3 H2 130.8 . .
H1 O3 H2 112.0 . .
N2 N1 Mn1 125.24(13) . .
N3 N2 N1 179.1(2) . .
C4 N4 C5 121.12(13) . .
C4 N4 C7 120.31(14) . .
C5 N4 C7 118.51(14) . .
O2 C1 O1 127.72(15) . .
O2 C1 C2 117.31(14) . .
O1 C1 C2 114.90(14) . .
C3 C2 C6 118.87(14) . .
C3 C2 C1 120.97(14) . .
C6 C2 C1 120.00(14) . .
C4 C3 C2 119.62(15) . .
C4 C3 H3A 120.2 . .
C2 C3 H3A 120.2 . .
N4 C4 C3 120.35(14) . .
N4 C4 H4A 119.8 . .
C3 C4 H4A 119.8 . .
N4 C5 C6 120.38(14) . .
N4 C5 H5A 119.8 . .
C6 C5 H5A 119.8 . .
C5 C6 C2 119.49(14) . .
C5 C6 H6A 120.3 . .
C2 C6 H6A 120.3 . .
N4 C7 C8 113.36(14) . .
N4 C7 H7A 108.9 . .
C8 C7 H7A 108.9 . .
N4 C7 H7B 108.9 . .
C8 C7 H7B 108.9 . .
H7A C7 H7B 107.7 . .
C7 C8 C8 108.87(17) . 2_864
C7 C8 H8A 109.9 . .
C8 C8 H8A 109.9 2_864 .
C7 C8 H8B 109.9 . .
C8 C8 H8B 109.9 2_864 .
H8A C8 H8B 108.3 . .

loop_
_geom_bond_atom_site_label_1
_geom_bond_atom_site_label_2
_geom_bond_distance
_geom_bond_site_symmetry_2
Mn1 O1 2.1394(12) .
Mn1 O1 2.1394(12) 2_656
Mn1 O3 2.2117(12) 2_656
Mn1 O3 2.2117(12) .
Mn1 N1 2.2462(16) 2_656
Mn1 N1 2.2462(16) .
O1 C1 1.254(2) .
O2 C1 1.239(2) .
O3 H1 0.8822 .
O3 H2 0.9002 .
N1 N2 1.188(2) .
N2 N3 1.159(3) .
N4 C4 1.344(2) .
N4 C5 1.345(2) .
N4 C7 1.484(2) .
C1 C2 1.517(2) .
C2 C3 1.386(2) .
C2 C6 1.388(2) .
C3 C4 1.373(2) .
C3 H3A 0.9300 .
C4 H4A 0.9300 .
C5 C6 1.373(2) .
C5 H5A 0.9300 .
C6 H6A 0.9300 .
C7 C8 1.506(2) .
C7 H7A 0.9700 .
C7 H7B 0.9700 .
C8 C8 1.531(3) 2_864
C8 H8A 0.9700 .
C8 H8B 0.9700 .

loop_
_geom_torsion_atom_site_label_1
_geom_torsion_atom_site_label_2
_geom_torsion_atom_site_label_3
_geom_torsion_atom_site_label_4
_geom_torsion
_geom_torsion_site_symmetry_1
_geom_torsion_site_symmetry_4
O1 Mn1 O1 C1 -170(100) 2_656 .
O3 Mn1 O1 C1 -165.41(16) 2_656 .
O3 Mn1 O1 C1 14.59(16) . .
N1 Mn1 O1 C1 -73.56(16) 2_656 .
N1 Mn1 O1 C1 106.44(16) . .
O1 Mn1 N1 N2 176.09(15) . .
O1 Mn1 N1 N2 -3.91(15) 2_656 .
O3 Mn1 N1 N2 85.23(15) 2_656 .
O3 Mn1 N1 N2 -94.77(15) . .
N1 Mn1 N1 N2 19(100) 2_656 .
Mn1 N1 N2 N3 145(13) . .
Mn1 O1 C1 O2 -7.3(3) . .
Mn1 O1 C1 C2 175.77(10) . .
O2 C1 C2 C3 160.68(17) . .
O1 C1 C2 C3 -22.1(2) . .
O2 C1 C2 C6 -23.9(2) . .
O1 C1 C2 C6 153.32(16) . .
C6 C2 C3 C4 -2.6(2) . .
C1 C2 C3 C4 172.86(15) . .
C5 N4 C4 C3 3.8(2) . .
C7 N4 C4 C3 -173.19(15) . .
C2 C3 C4 N4 -1.0(3) . .
C4 N4 C5 C6 -2.9(2) . .
C7 N4 C5 C6 174.12(15) . .
N4 C5 C6 C2 -0.8(2) . .
C3 C2 C6 C5 3.5(2) . .
C1 C2 C6 C5 -172.05(15) . .
C4 N4 C7 C8 -104.99(18) . .
C5 N4 C7 C8 77.99(19) . .
N4 C7 C8 C8 -175.20(16) . 2_864
